data_4121595
loop_
_publ_author_name
'Tong, Lianpeng'
'Zong, Ruifa'
'Thummel, Randolph P.'

_publ_section_title
;
 Visible light-driven hydrogen evolution from water catalyzed by a
 molecular cobalt complex.
;
_journal_issue 13
_journal_name_full 'Journal of the American Chemical Society'
_journal_page_first 4881
_journal_page_last 4884
_journal_paper_doi 10.1021/ja501257d
_journal_volume 136
_journal_year 2014
_chemical_formula_moiety 'C38 H30 N6 Ru, 2 [P F6], C H3 C N'
_chemical_formula_sum 'C40 H33 F12 N7 P2 Ru'
_chemical_formula_weight 1002.74
_chemical_name_systematic
;
 ?
;
_space_group_crystal_system triclinic
_space_group_IT_number 2
_space_group_name_Hall '-P 1'
_space_group_name_H-M_alt 'P -1'
_symmetry_space_group_name_Hall '-P 1'
_symmetry_space_group_name_H-M 'P -1'
_atom_sites_solution_hydrogens mixed
_audit_creation_method SHELXL-2013
_cell_angle_alpha 80.6099(11)
_cell_angle_beta 89.0090(11)
_cell_angle_gamma 78.5251(12)
_cell_formula_units_Z 2
_cell_length_a 10.7899(2)
_cell_length_b 13.6545(3)
_cell_length_c 13.9861(2)
_cell_measurement_reflns_used 8554
_cell_measurement_temperature 160(2)
_cell_measurement_theta_max 72.9
_cell_measurement_theta_min 4.18
_cell_volume 1992.09(6)
_computing_structure_refinement 'SHELXL-2013 (Sheldrick, 2013)'
_diffrn_ambient_temperature 160(2)
_diffrn_measured_fraction_theta_full 0.970
_diffrn_measured_fraction_theta_max 0.918
_diffrn_radiation_type CuK\a
_diffrn_radiation_wavelength 1.54178
_diffrn_reflns_av_R_equivalents 0.0315
_diffrn_reflns_av_unetI/netI 0.0291
_diffrn_reflns_Laue_measured_fraction_full 0.970
_diffrn_reflns_Laue_measured_fraction_max 0.918
_diffrn_reflns_limit_h_max 12
_diffrn_reflns_limit_h_min -13
_diffrn_reflns_limit_k_max 15
_diffrn_reflns_limit_k_min -16
_diffrn_reflns_limit_l_max 17
_diffrn_reflns_limit_l_min -16
_diffrn_reflns_number 23628
_diffrn_reflns_point_group_measured_fraction_full 0.970
_diffrn_reflns_point_group_measured_fraction_max 0.918
_diffrn_reflns_theta_full 67.500
_diffrn_reflns_theta_max 72.814
_diffrn_reflns_theta_min 3.203
_exptl_absorpt_coefficient_mu 4.826
_exptl_absorpt_correction_T_max 0.754
_exptl_absorpt_correction_T_min 0.647
_exptl_absorpt_correction_type multi-scan
_exptl_absorpt_process_details sadabs
_exptl_crystal_colour 'dark green'
_exptl_crystal_density_diffrn 1.672
_exptl_crystal_description needle
_exptl_crystal_F_000 1008
_exptl_crystal_size_max 0.132
_exptl_crystal_size_mid 0.02
_exptl_crystal_size_min 0.01
_refine_diff_density_max 0.804
_refine_diff_density_min -0.722
_refine_diff_density_rms 0.080
_refine_ls_extinction_method none
_refine_ls_goodness_of_fit_ref 1.052
_refine_ls_hydrogen_treatment mixed
_refine_ls_matrix_type full
_refine_ls_number_parameters 879
_refine_ls_number_reflns 7297
_refine_ls_number_restraints 148
_refine_ls_restrained_S_all 1.042
_refine_ls_R_factor_all 0.0467
_refine_ls_R_factor_gt 0.0416
_refine_ls_shift/su_max 0.001
_refine_ls_shift/su_mean 0.000
_refine_ls_structure_factor_coef Fsqd
_refine_ls_weighting_details 'w=1/[\s^2^(Fo^2^)+(0.0534P)^2^+3.6834P] where P=(Fo^2^+2Fc^2^)/3'
_refine_ls_weighting_scheme calc
_refine_ls_wR_factor_gt 0.1024
_refine_ls_wR_factor_ref 0.1058
_reflns_Friedel_coverage 0.000
_reflns_number_gt 6630
_reflns_number_total 7297
_reflns_threshold_expression 'I > 2\s(I)'
_cod_data_source_file ja501257d_si_002.cif
_cod_data_source_block p1b_4
_cod_database_code 4121595
_shelx_space_group_comment
;
The symmetry employed for this shelxl refinement is uniquely defined
by the following loop, which should always be used as a source of
symmetry information in preference to the above space-group names.
They are only intended as comments.
;
_shelxl_version_number 2013-3

loop_
_space_group_symop_operation_xyz
'x, y, z'
'-x, -y, -z'

loop_
_atom_site_label
_atom_site_type_symbol
_atom_site_fract_x
_atom_site_fract_y
_atom_site_fract_z
_atom_site_U_iso_or_equiv
_atom_site_adp_type
_atom_site_occupancy
_atom_site_site_symmetry_order
_atom_site_calc_flag
_atom_site_refinement_flags_posn
_atom_site_refinement_flags_adp
_atom_site_refinement_flags_occupancy
_atom_site_disorder_assembly
_atom_site_disorder_group
Ru1A Ru 0.43551(3) 0.24567(3) 0.22906(3) 0.01841(9) Uani 0.9 1 d D . P A 1
N1A N 0.5187(3) 0.2006(3) 0.3697(3) 0.0195(7) Uani 0.9 1 d D . P A 1
N2A N 0.4745(3) 0.0939(2) 0.2343(2) 0.0213(6) Uani 0.9 1 d D . P A 1
N3A N 0.3666(3) 0.2730(3) 0.0907(3) 0.0248(7) Uani 0.9 1 d D . P A 1
N4A N 0.3993(3) 0.4046(3) 0.2034(4) 0.0258(9) Uani 0.9 1 d D . P A 1
N5A N 0.6175(4) 0.2528(3) 0.1764(3) 0.0245(10) Uani 0.9 1 d D . P A 1
N6A N 0.2558(3) 0.2412(3) 0.2884(3) 0.0208(7) Uani 0.9 1 d D . P A 1
C1A C 0.5334(5) 0.2534(3) 0.4389(4) 0.0245(10) Uani 0.9 1 d D . P A 1
C2A C 0.6020(6) 0.2104(3) 0.5254(5) 0.0283(11) Uani 0.9 1 d D . P A 1
C3A C 0.6578(5) 0.1097(4) 0.5390(4) 0.0299(12) Uani 0.9 1 d D . P A 1
C4A C 0.6408(4) 0.0510(3) 0.4688(4) 0.0247(8) Uani 0.9 1 d D . P A 1
C5A C 0.6928(4) -0.0554(3) 0.4786(3) 0.0310(8) Uani 0.9 1 d D . P A 1
C6A C 0.6726(4) -0.1092(3) 0.4105(3) 0.0311(9) Uani 0.9 1 d D . P A 1
C7A C 0.5960(4) -0.0621(3) 0.3254(3) 0.0264(8) Uani 0.9 1 d D . P A 1
C8A C 0.5668(4) -0.1147(3) 0.2530(3) 0.0295(9) Uani 0.9 1 d D . P A 1
C9A C 0.4938(4) -0.0622(3) 0.1754(3) 0.0296(8) Uani 0.9 1 d D . P A 1
C10A C 0.4442(4) 0.0424(3) 0.1663(3) 0.0236(8) Uani 0.9 1 d D . P A 1
C11A C 0.5473(4) 0.0423(3) 0.3127(3) 0.0213(7) Uani 0.9 1 d D . P A 1
C12A C 0.5704(4) 0.0994(3) 0.3848(3) 0.0211(8) Uani 0.9 1 d D . P A 1
C13A C 0.3611(4) 0.0947(3) 0.0817(3) 0.0264(8) Uani 0.9 1 d D . P A 1
C14A C 0.3012(4) 0.0328(4) 0.0364(3) 0.0337(9) Uani 0.9 1 d D . P A 1
C15A C 0.2278(4) 0.0665(4) -0.0480(3) 0.0390(10) Uani 0.9 1 d D . P A 1
C16A C 0.2182(4) 0.1632(4) -0.0926(3) 0.0362(10) Uani 0.9 1 d D . P A 1
C17A C 0.2708(4) 0.2324(4) -0.0494(3) 0.0317(9) Uani 0.9 1 d D . P A 1
C18A C 0.2549(5) 0.3339(4) -0.0937(3) 0.0406(11) Uani 0.9 1 d D . P A 1
C19A C 0.2939(5) 0.4018(4) -0.0468(4) 0.0433(12) Uani 0.9 1 d D . P A 1
C20A C 0.3443(4) 0.3705(4) 0.0481(3) 0.0301(9) Uani 0.9 1 d D . P A 1
C21A C 0.3356(4) 0.2008(3) 0.0421(3) 0.0248(8) Uani 0.9 1 d D . P A 1
C22A C 0.3673(5) 0.4441(4) 0.1085(4) 0.0326(10) Uani 0.9 1 d D . P A 1
C23A C 0.3540(7) 0.5456(5) 0.0740(4) 0.0461(15) Uani 0.9 1 d D . P A 1
C24A C 0.3651(8) 0.6112(5) 0.1364(5) 0.0490(18) Uani 0.9 1 d D . P A 1
C25A C 0.3891(8) 0.5741(5) 0.2328(6) 0.047(2) Uani 0.9 1 d D . P A 1
C26A C 0.4108(8) 0.4707(5) 0.2616(5) 0.0356(17) Uani 0.9 1 d D . P A 1
C27A C 0.6693(6) 0.2028(6) 0.1054(5) 0.0307(18) Uani 0.9 1 d D . P A 1
C28A C 0.7867(6) 0.2103(8) 0.0679(6) 0.0346(19) Uani 0.9 1 d D . P A 1
C29A C 0.8568(5) 0.2729(8) 0.1026(5) 0.0348(16) Uani 0.9 1 d D . P A 1
C30A C 0.8050(10) 0.3225(13) 0.1774(7) 0.032(2) Uani 0.9 1 d D . P A 1
C31A C 0.6875(6) 0.3106(5) 0.2124(4) 0.0272(14) Uani 0.9 1 d D . P A 1
C32A C 0.9809(6) 0.2850(9) 0.0583(5) 0.0492(16) Uani 0.9 1 d D . P A 1
C33A C 0.2133(5) 0.2972(4) 0.3574(4) 0.0281(12) Uani 0.9 1 d D . P A 1
C34A C 0.1018(6) 0.2913(5) 0.4059(6) 0.0305(16) Uani 0.9 1 d D . P A 1
C35A C 0.0264(5) 0.2264(5) 0.3837(5) 0.0306(16) Uani 0.9 1 d D . P A 1
C36A C 0.0701(6) 0.1697(5) 0.3119(7) 0.0293(16) Uani 0.9 1 d D . P A 1
C37A C 0.1825(5) 0.1788(4) 0.2668(5) 0.0263(14) Uani 0.9 1 d D . P A 1
C38A C -0.0939(7) 0.2159(8) 0.4369(8) 0.040(2) Uani 0.9 1 d D . P A 1
Ru1B Ru 0.4551(3) 0.2229(3) 0.2576(3) 0.0244(11) Uiso 0.1 1 d D . P B 2
N1B N 0.405(4) 0.3838(12) 0.2265(18) 0.040(18) Uiso 0.1 1 d D . P B 2
N2B N 0.381(2) 0.2436(15) 0.1219(12) 0.020(8) Uiso 0.1 1 d D . P B 2
N3B N 0.498(2) 0.0704(11) 0.2682(15) 0.012(7) Uiso 0.1 1 d D . P B 2
N4B N 0.534(3) 0.1855(17) 0.3974(15) 0.042(18) Uiso 0.1 1 d D . P B 2
N5B N 0.2763(16) 0.2237(19) 0.3170(17) 0.012(8) Uiso 0.1 1 d D . P B 2
N6B N 0.6333(19) 0.234(2) 0.196(2) 0.016(11) Uiso 0.1 1 d D . P B 2
C1B C 0.404(5) 0.456(2) 0.281(2) 0.009(11) Uiso 0.1 1 d D . P B 2
C2B C 0.410(6) 0.556(3) 0.238(3) 0.027(16) Uiso 0.1 1 d D . P B 2
C3B C 0.354(12) 0.591(2) 0.148(4) 0.10(5) Uiso 0.1 1 d D . P B 2
C4B C 0.343(7) 0.519(2) 0.089(3) 0.05(2) Uiso 0.1 1 d D . P B 2
C5B C 0.322(7) 0.545(3) -0.013(3) 0.08(2) Uiso 0.1 1 d D . P B 2
C6B C 0.301(8) 0.477(2) -0.066(3) 0.06(2) Uiso 0.1 1 d D . P B 2
C7B C 0.312(4) 0.372(2) -0.022(2) 0.032(12) Uiso 0.1 1 d D . P B 2
C8B C 0.281(4) 0.296(2) -0.069(2) 0.036(12) Uiso 0.1 1 d D . P B 2
C9B C 0.306(3) 0.200(2) -0.0208(18) 0.016(7) Uiso 0.1 1 d D . P B 2
C10B C 0.355(4) 0.1698(16) 0.0742(19) 0.025(10) Uiso 0.1 1 d D . P B 2
C11B C 0.357(4) 0.3405(17) 0.0740(17) 0.017(9) Uiso 0.1 1 d D . P B 2
C12B C 0.377(4) 0.4160(17) 0.1303(19) 0.021(11) Uiso 0.1 1 d D . P B 2
C13B C 0.389(3) 0.0614(15) 0.1171(18) 0.015(7) Uiso 0.1 1 d D . P B 2
C14B C 0.336(6) -0.006(2) 0.073(5) 0.07(2) Uiso 0.1 1 d D . P B 2
C15B C 0.365(6) -0.111(2) 0.098(4) 0.09(2) Uiso 0.1 1 d D . P B 2
C16B C 0.455(5) -0.154(2) 0.167(4) 0.072(15) Uiso 0.1 1 d D . P B 2
C17B C 0.511(3) -0.0915(17) 0.218(3) 0.024(9) Uiso 0.1 1 d D . P B 2
C18B C 0.596(4) -0.136(2) 0.294(3) 0.048(14) Uiso 0.1 1 d D . P B 2
C19B C 0.631(3) -0.0798(17) 0.356(2) 0.016(8) Uiso 0.1 1 d D . P B 2
C20B C 0.580(4) 0.0257(17) 0.339(2) 0.026(12) Uiso 0.1 1 d D . P B 2
C21B C 0.467(3) 0.0155(15) 0.200(2) 0.026(10) Uiso 0.1 1 d D . P B 2
C22B C 0.598(3) 0.0862(17) 0.4143(19) 0.012(9) Uiso 0.1 1 d D . P B 2
C23B C 0.669(4) 0.046(3) 0.496(2) 0.029(14) Uiso 0.1 1 d D . P B 2
C24B C 0.671(5) 0.104(3) 0.567(2) 0.015(11) Uiso 0.1 1 d D . P B 2
C25B C 0.630(6) 0.207(3) 0.543(4) 0.04(2) Uiso 0.1 1 d D . P B 2
C26B C 0.550(4) 0.240(2) 0.466(2) 0.007(10) Uiso 0.1 1 d D . P B 2
C27B C 0.232(3) 0.285(3) 0.382(2) 0.010(10) Uiso 0.1 1 d D . P B 2
C28B C 0.117(4) 0.287(5) 0.426(4) 0.025(19) Uiso 0.1 1 d D . P B 2
C29B C 0.042(3) 0.222(4) 0.403(3) 0.005(11) Uiso 0.1 1 d D . P B 2
C30B C 0.082(5) 0.164(6) 0.332(5) 0.04(3) Uiso 0.1 1 d D . P B 2
C31B C 0.198(3) 0.167(4) 0.289(3) 0.021(16) Uiso 0.1 1 d D . P B 2
C32B C -0.084(9) 0.225(13) 0.451(12) 0.09(7) Uiso 0.1 1 d D . P B 2
C33B C 0.673(4) 0.186(4) 0.121(4) 0.016(16) Uiso 0.1 1 d D . P B 2
C34B C 0.788(5) 0.189(5) 0.078(5) 0.03(2) Uiso 0.1 1 d D . P B 2
C35B C 0.866(4) 0.248(5) 0.109(5) 0.04(2) Uiso 0.1 1 d D . P B 2
C36B C 0.817(9) 0.306(10) 0.178(9) 0.04(4) Uiso 0.1 1 d D . P B 2
C37B C 0.708(4) 0.290(4) 0.225(3) 0.026(18) Uiso 0.1 1 d D . P B 2
C38B C 0.998(7) 0.247(11) 0.070(10) 0.10(6) Uiso 0.1 1 d D . P B 2
H6A H 0.701(4) -0.169(3) 0.413(3) 0.018(10) Uiso 0.9 1 d . . P C 1
H5A H 0.740(4) -0.079(3) 0.526(3) 0.032(12) Uiso 0.9 1 d . . P D 1
H9A H 0.478(4) -0.094(4) 0.127(3) 0.034(12) Uiso 0.9 1 d . . P E 1
H8A H 0.596(5) -0.181(4) 0.261(4) 0.045(14) Uiso 0.9 1 d . . P F 1
H3A H 0.709(4) 0.082(3) 0.597(3) 0.020(11) Uiso 0.9 1 d . . P G 1
H2A H 0.613(4) 0.248(3) 0.570(3) 0.020(10) Uiso 0.9 1 d . . P H 1
H27A H 0.615(4) 0.160(3) 0.082(3) 0.029(11) Uiso 0.9 1 d . . P I 1
H28A H 0.815(4) 0.175(3) 0.018(3) 0.027(11) Uiso 0.9 1 d . . P J 1
H34A H 0.078(4) 0.329(3) 0.454(3) 0.025(11) Uiso 0.9 1 d . . P K 1
H36A H 0.026(4) 0.129(3) 0.291(3) 0.019(10) Uiso 0.9 1 d . . P L 1
H37A H 0.212(4) 0.138(3) 0.221(3) 0.019(9) Uiso 0.9 1 d . . P M 1
H34Z H 1.015(5) 0.323(4) 0.084(4) 0.041(15) Uiso 0.9 1 d . . P N 1
H33Y H 0.968(6) 0.306(5) 0.001(5) 0.07(2) Uiso 0.9 1 d . . P O 1
H32X H 1.031(9) 0.219(8) 0.070(8) 0.12(4) Uiso 0.9 1 d . . P P 1
H30A H 0.849(4) 0.364(3) 0.205(3) 0.015(9) Uiso 0.9 1 d . . P Q 1
H31A H 0.653(4) 0.343(3) 0.260(3) 0.017(9) Uiso 0.9 1 d . . P R 1
H26A H 0.420(3) 0.445(3) 0.329(3) 0.010(9) Uiso 0.9 1 d . . P S 1
H1A H 0.497(4) 0.319(3) 0.434(3) 0.017(9) Uiso 0.9 1 d . . P T 1
H18A H 0.217(5) 0.349(4) -0.154(4) 0.054(15) Uiso 0.9 1 d . . P U 1
H38Z H -0.074(6) 0.186(5) 0.490(5) 0.06(2) Uiso 0.9 1 d . . P V 1
H38Y H -0.141(6) 0.176(5) 0.410(5) 0.068(19) Uiso 0.9 1 d . . P W 1
H38X H -0.153(6) 0.283(5) 0.431(4) 0.067(19) Uiso 0.9 1 d . . P X 1
H15A H 0.185(5) 0.026(4) -0.080(4) 0.045(14) Uiso 0.9 1 d . . P Y 1
H14A H 0.308(6) -0.027(4) 0.063(4) 0.044(16) Uiso 0.9 1 d . . P Z 1
H33A H 0.269(4) 0.341(3) 0.374(3) 0.020(10) Uiso 0.9 1 d . . P A 1
H16A H 0.173(5) 0.184(4) -0.151(4) 0.040(13) Uiso 0.9 1 d . . P B 1
H19A H 0.276(6) 0.461(5) -0.069(4) 0.039(19) Uiso 0.9 1 d . . P C 1
H23A H 0.333(6) 0.566(5) 0.013(5) 0.052(16) Uiso 0.9 1 d . . P D 1
H24A H 0.356(5) 0.684(5) 0.115(4) 0.060(16) Uiso 0.9 1 d . . P E 1
H25A H 0.392(4) 0.613(4) 0.275(3) 0.034(12) Uiso 0.9 1 d . . P F 1
N7 N 0.0542(6) 0.4922(5) 0.1717(5) 0.0984(19) Uani 1 1 d . . . . .
C39 C 0.0598(5) 0.5303(5) 0.2378(5) 0.0671(15) Uani 1 1 d . . . . .
C40 C 0.0678(5) 0.5762(4) 0.3232(5) 0.0713(15) Uani 1 1 d . . . . .
H40A H -0.0127 0.6172 0.3340 0.107 Uiso 1 1 calc R U . . .
H40B H 0.1305 0.6177 0.3139 0.107 Uiso 1 1 calc R U . . .
H40C H 0.0911 0.5241 0.3784 0.107 Uiso 1 1 calc R U . . .
P1 P 0.29080(10) 0.46014(8) 0.59627(8) 0.0408(2) Uani 1 1 d . . . . .
F11 F 0.1723(3) 0.7943(3) 0.3117(2) 0.0765(9) Uani 1 1 d . . . . .
F12 F 0.1776(4) 0.9562(2) 0.2444(2) 0.0791(10) Uani 1 1 d . . . . .
F1A F 0.2883(7) 0.4310(6) 0.4968(6) 0.078(2) Uiso 0.5 1 d . . P G 1
F2A F 0.2308(6) 0.3606(5) 0.6431(5) 0.0594(14) Uiso 0.5 1 d . . P G 1
F3A F 0.3070(7) 0.4735(5) 0.7102(5) 0.0613(16) Uiso 0.5 1 d . . P G 1
F4A F 0.3534(9) 0.5542(7) 0.5658(7) 0.070(3) Uiso 0.5 1 d . . P G 1
F5A F 0.4349(6) 0.4040(5) 0.5983(5) 0.0581(16) Uiso 0.5 1 d . . P G 1
F6A F 0.1555(6) 0.5253(5) 0.5976(5) 0.0601(17) Uiso 0.5 1 d . . P G 1
F1B F 0.3123(6) 0.4667(5) 0.4766(5) 0.0646(17) Uiso 0.5 1 d . . P G 2
F2B F 0.2294(6) 0.3643(5) 0.5925(5) 0.0664(16) Uiso 0.5 1 d . . P G 2
F3B F 0.2541(8) 0.4654(6) 0.7018(6) 0.083(2) Uiso 0.5 1 d . . P G 2
F4B F 0.3469(9) 0.5600(7) 0.5893(7) 0.065(3) Uiso 0.5 1 d . . P G 2
F5B F 0.4189(6) 0.3768(5) 0.6274(5) 0.0624(18) Uiso 0.5 1 d . . P G 2
F6B F 0.1546(5) 0.5297(4) 0.5594(4) 0.0433(13) Uiso 0.5 1 d . . P G 2
P2A P 0.1171(2) 0.86759(17) 0.21752(17) 0.0481(4) Uani 0.7 1 d . . P H 1
F7A F 0.0724(4) 0.9356(4) 0.1139(3) 0.0741(13) Uani 0.7 1 d . . P H 1
F8A F 0.2522(4) 0.8314(3) 0.1673(3) 0.0704(12) Uani 0.7 1 d . . P H 1
F9A F 0.0729(5) 0.7749(4) 0.1787(4) 0.0833(15) Uani 0.7 1 d . . P H 1
F10A F -0.0197(6) 0.9043(8) 0.2539(7) 0.136(3) Uani 0.7 1 d . . P H 1
P2B P 0.0722(9) 0.8917(4) 0.2547(4) 0.0690(19) Uani 0.3 1 d . . P H 3
F7B F 0.1143(13) 0.8458(11) 0.1519(11) 0.090(4) Uiso 0.3 1 d . . P H 3
F8B F -0.0298(14) 0.8273(12) 0.2644(11) 0.093(4) Uiso 0.3 1 d . . P H 3
F9B F 0.0026(14) 0.9841(11) 0.1835(11) 0.099(4) Uiso 0.3 1 d . . P H 3
F10B F 0.0460(10) 0.9288(8) 0.3458(7) 0.064(2) Uiso 0.3 1 d . . P H 3

loop_
_atom_site_aniso_label
_atom_site_aniso_U_11
_atom_site_aniso_U_22
_atom_site_aniso_U_33
_atom_site_aniso_U_23
_atom_site_aniso_U_13
_atom_site_aniso_U_12
Ru1A 0.01674(15) 0.01913(16) 0.01624(17) 0.00180(13) -0.00022(12) 0.00009(11)
N1A 0.0190(16) 0.0206(16) 0.0170(16) 0.0009(14) 0.0017(14) -0.0030(12)
N2A 0.0201(15) 0.0239(15) 0.0166(16) 0.0024(14) -0.0004(13) -0.0009(13)
N3A 0.0205(15) 0.0294(19) 0.0201(16) 0.0030(16) 0.0012(13) 0.0001(14)
N4A 0.0220(19) 0.0218(16) 0.031(2) 0.0018(19) 0.0008(14) -0.0030(13)
N5A 0.0213(17) 0.0234(19) 0.0241(18) 0.0044(17) 0.0000(15) 0.0001(14)
N6A 0.0186(15) 0.0247(17) 0.0152(15) 0.0020(14) -0.0022(13) 0.0008(12)
C1A 0.030(2) 0.024(2) 0.018(2) 0.0019(18) -0.004(2) -0.0052(17)
C2A 0.027(3) 0.033(3) 0.025(2) -0.0020(18) -0.005(2) -0.0092(17)
C3A 0.025(2) 0.042(3) 0.020(2) 0.006(2) -0.006(2) -0.0078(17)
C4A 0.018(2) 0.030(2) 0.023(2) 0.0026(16) -0.002(2) -0.0037(15)
C5A 0.0256(19) 0.031(2) 0.030(2) 0.0061(16) -0.0040(16) 0.0009(16)
C6A 0.032(2) 0.0214(19) 0.033(2) 0.0023(16) -0.0002(17) 0.0058(16)
C7A 0.026(2) 0.025(2) 0.025(2) 0.0000(16) 0.0019(18) 0.0000(16)
C8A 0.034(2) 0.0194(18) 0.032(2) -0.0028(17) 0.001(2) 0.0011(17)
C9A 0.035(2) 0.028(2) 0.025(2) -0.0067(19) 0.0019(18) -0.0045(17)
C10A 0.0225(18) 0.0280(19) 0.0187(19) -0.0030(17) 0.0011(17) -0.0019(16)
C11A 0.0161(19) 0.0245(19) 0.021(2) 0.0020(17) 0.0003(19) -0.0025(15)
C12A 0.0171(19) 0.024(2) 0.019(2) 0.0029(16) -0.0005(17) -0.0018(14)
C13A 0.0238(18) 0.033(2) 0.0198(18) -0.0040(17) 0.0007(15) -0.0007(17)
C14A 0.033(2) 0.038(2) 0.031(2) -0.0124(19) 0.0013(17) -0.0042(19)
C15A 0.032(2) 0.055(3) 0.034(2) -0.020(2) -0.0030(17) -0.007(2)
C16A 0.027(2) 0.056(3) 0.0256(19) -0.0153(18) -0.0034(16) 0.0000(18)
C17A 0.0215(19) 0.047(3) 0.0212(19) -0.0007(19) -0.0016(16) 0.0028(19)
C18A 0.041(3) 0.050(3) 0.023(2) 0.006(2) -0.0102(18) 0.001(2)
C19A 0.053(3) 0.037(3) 0.030(2) 0.012(2) -0.010(2) 0.000(3)
C20A 0.029(2) 0.030(2) 0.026(2) 0.007(2) -0.0021(18) -0.0023(19)
C21A 0.0202(18) 0.037(2) 0.0154(19) -0.0027(18) 0.0000(15) -0.0024(17)
C22A 0.030(2) 0.031(2) 0.031(2) 0.008(2) -0.0040(18) 0.000(2)
C23A 0.058(4) 0.034(3) 0.041(3) 0.010(2) -0.009(2) -0.008(3)
C24A 0.063(4) 0.027(2) 0.053(3) 0.007(2) -0.014(3) -0.008(3)
C25A 0.049(4) 0.024(2) 0.065(4) -0.006(2) -0.018(3) 0.003(3)
C26A 0.040(3) 0.030(3) 0.034(3) 0.002(2) -0.004(3) -0.006(2)
C27A 0.033(3) 0.029(3) 0.029(3) -0.001(3) 0.004(2) -0.005(2)
C28A 0.033(3) 0.038(4) 0.029(3) -0.004(3) 0.0092(18) -0.001(2)
C29A 0.025(3) 0.042(4) 0.032(3) 0.004(3) 0.0035(17) -0.004(2)
C30A 0.024(3) 0.041(4) 0.032(4) -0.002(3) -0.0021(19) -0.008(3)
C31A 0.024(2) 0.029(3) 0.024(2) 0.001(2) -0.0006(19) 0.000(2)
C32A 0.033(3) 0.079(6) 0.039(3) -0.010(4) 0.012(2) -0.021(3)
C33A 0.027(2) 0.028(2) 0.028(2) -0.003(2) -0.003(2) -0.0023(17)
C34A 0.028(3) 0.033(3) 0.027(3) -0.009(2) 0.003(3) 0.0022(19)
C35A 0.020(2) 0.037(3) 0.030(3) 0.001(2) 0.000(2) 0.0000(18)
C36A 0.025(3) 0.033(3) 0.030(3) -0.004(2) -0.001(2) -0.0057(18)
C37A 0.025(2) 0.029(3) 0.024(2) -0.005(2) -0.002(2) -0.0030(17)
C38A 0.029(3) 0.047(4) 0.045(3) -0.006(3) 0.015(2) -0.010(2)
N7 0.098(4) 0.112(5) 0.085(4) -0.011(4) -0.011(3) -0.022(4)
C39 0.048(3) 0.067(4) 0.078(4) 0.012(3) -0.005(3) -0.010(3)
C40 0.053(3) 0.062(3) 0.098(5) -0.008(3) 0.008(3) -0.015(3)
P1 0.0364(5) 0.0374(5) 0.0512(6) -0.0182(4) 0.0017(4) -0.0043(4)
F11 0.101(3) 0.072(2) 0.0595(18) 0.0012(15) -0.0265(17) -0.0318(19)
F12 0.119(3) 0.0612(19) 0.0669(19) -0.0197(15) -0.0047(19) -0.0333(19)
P2A 0.0503(11) 0.0515(12) 0.0451(12) -0.0028(9) -0.0144(9) -0.0191(9)
F7A 0.065(3) 0.082(3) 0.068(3) 0.010(2) -0.022(2) -0.012(2)
F8A 0.076(3) 0.051(2) 0.085(3) -0.014(2) 0.007(2) -0.010(2)
F9A 0.096(4) 0.093(4) 0.074(3) -0.005(3) -0.031(3) -0.054(3)
F10A 0.057(4) 0.176(9) 0.185(8) -0.056(6) 0.048(4) -0.030(4)
P2B 0.122(6) 0.046(3) 0.040(3) -0.015(2) -0.014(3) -0.015(3)

loop_
_atom_type_symbol
_atom_type_description
_atom_type_scat_dispersion_real
_atom_type_scat_dispersion_imag
_atom_type_scat_source
C C 0.0181 0.0091 'International Tables Vol C Tables 4.2.6.8 and 6.1.1.4'
H H 0.0000 0.0000 'International Tables Vol C Tables 4.2.6.8 and 6.1.1.4'
N N 0.0311 0.0180 'International Tables Vol C Tables 4.2.6.8 and 6.1.1.4'
F F 0.0727 0.0534 'International Tables Vol C Tables 4.2.6.8 and 6.1.1.4'
P P 0.2955 0.4335 'International Tables Vol C Tables 4.2.6.8 and 6.1.1.4'
Ru Ru 0.0552 3.2960 'International Tables Vol C Tables 4.2.6.8 and 6.1.1.4'

loop_
_geom_angle_atom_site_label_1
_geom_angle_atom_site_label_2
_geom_angle_atom_site_label_3
_geom_angle
N2A Ru1A N3A 93.46(14)
N2A Ru1A N4A 172.24(16)
N3A Ru1A N4A 79.80(17)
N2A Ru1A N5A 89.77(15)
N3A Ru1A N5A 89.96(16)
N4A Ru1A N5A 86.40(16)
N2A Ru1A N6A 91.50(12)
N3A Ru1A N6A 92.66(14)
N4A Ru1A N6A 92.65(14)
N5A Ru1A N6A 177.01(16)
N2A Ru1A N1A 80.32(13)
N3A Ru1A N1A 173.30(12)
N4A Ru1A N1A 106.23(15)
N5A Ru1A N1A 87.56(16)
N6A Ru1A N1A 89.99(14)
C1A N1A C12A 118.1(5)
C1A N1A Ru1A 131.5(3)
C12A N1A Ru1A 110.3(3)
C10A N2A C11A 119.2(3)
C10A N2A Ru1A 126.7(3)
C11A N2A Ru1A 113.9(2)
C20A N3A C21A 119.6(4)
C20A N3A Ru1A 115.4(3)
C21A N3A Ru1A 124.9(3)
C26A N4A C22A 116.6(5)
C26A N4A Ru1A 130.8(5)
C22A N4A Ru1A 112.4(3)
C27A N5A C31A 116.9(4)
C27A N5A Ru1A 122.8(3)
C31A N5A Ru1A 120.3(3)
C37A N6A C33A 116.5(4)
C37A N6A Ru1A 123.5(3)
C33A N6A Ru1A 119.8(3)
N1A C1A C2A 123.0(4)
N1A C1A H1A 122(3)
C2A C1A H1A 115(3)
C3A C2A C1A 119.0(5)
C3A C2A H2A 119(3)
C1A C2A H2A 122(3)
C2A C3A C4A 119.4(5)
C2A C3A H3A 119(2)
C4A C3A H3A 122(2)
C3A C4A C12A 118.0(4)
C3A C4A C5A 123.1(5)
C12A C4A C5A 118.9(4)
C6A C5A C4A 121.2(4)
C6A C5A H5A 123(3)
C4A C5A H5A 115(3)
C5A C6A C7A 121.0(4)
C5A C6A H6A 124(3)
C7A C6A H6A 115(3)
C11A C7A C8A 117.1(4)
C11A C7A C6A 118.9(4)
C8A C7A C6A 124.0(4)
C9A C8A C7A 118.9(4)
C9A C8A H8A 123(3)
C7A C8A H8A 118(3)
C8A C9A C10A 122.3(4)
C8A C9A H9A 120(3)
C10A C9A H9A 117(3)
N2A C10A C9A 119.0(4)
N2A C10A C13A 121.1(3)
C9A C10A C13A 119.9(3)
N2A C11A C7A 123.3(4)
N2A C11A C12A 116.8(3)
C7A C11A C12A 119.8(4)
N1A C12A C4A 122.4(4)
N1A C12A C11A 117.5(4)
C4A C12A C11A 120.1(4)
C14A C13A C21A 116.7(4)
C14A C13A C10A 115.5(4)
C21A C13A C10A 127.8(3)
C13A C14A C15A 123.9(4)
C13A C14A H14A 117(4)
C15A C14A H14A 119(4)
C16A C15A C14A 119.1(4)
C16A C15A H15A 116(3)
C14A C15A H15A 125(3)
C15A C16A C17A 120.6(4)
C15A C16A H16A 119(3)
C17A C16A H16A 121(3)
C18A C17A C16A 120.2(4)
C18A C17A C21A 119.4(4)
C16A C17A C21A 120.3(4)
C19A C18A C17A 119.7(4)
C19A C18A H18A 125(3)
C17A C18A H18A 115(3)
C18A C19A C20A 119.4(5)
C18A C19A H19A 119(5)
C20A C19A H19A 120(4)
N3A C20A C19A 122.1(4)
N3A C20A C22A 116.2(4)
C19A C20A C22A 121.5(5)
N3A C21A C17A 119.1(4)
N3A C21A C13A 122.5(4)
C17A C21A C13A 118.3(4)
N4A C22A C23A 121.7(4)
N4A C22A C20A 115.3(5)
C23A C22A C20A 123.0(5)
C24A C23A C22A 119.8(6)
C24A C23A H23A 123(4)
C22A C23A H23A 117(4)
C25A C24A C23A 119.3(7)
C25A C24A H24A 118(3)
C23A C24A H24A 123(3)
C24A C25A C26A 118.0(6)
C24A C25A H25A 123(3)
C26A C25A H25A 119(3)
N4A C26A C25A 124.2(7)
N4A C26A H26A 117(2)
C25A C26A H26A 118(2)
N5A C27A C28A 123.1(5)
N5A C27A H27A 114(2)
C28A C27A H27A 122(2)
C27A C28A C29A 120.0(5)
C27A C28A H28A 118(3)
C29A C28A H28A 122(3)
C30A C29A C28A 117.1(4)
C30A C29A C32A 123.2(6)
C28A C29A C32A 119.8(6)
C31A C30A C29A 119.9(5)
C31A C30A H30A 119(2)
C29A C30A H30A 121(2)
N5A C31A C30A 123.0(5)
N5A C31A H31A 117(3)
C30A C31A H31A 120(3)
C29A C32A H34Z 112(4)
C29A C32A H33Y 108(5)
H34Z C32A H33Y 111(6)
C29A C32A H32X 104(6)
H34Z C32A H32X 110(7)
H33Y C32A H32X 112(7)
N6A C33A C34A 123.1(5)
N6A C33A H33A 116(2)
C34A C33A H33A 121(2)
C33A C34A C35A 120.3(5)
C33A C34A H34A 120(3)
C35A C34A H34A 119(3)
C36A C35A C34A 116.3(4)
C36A C35A C38A 121.9(7)
C34A C35A C38A 121.7(7)
C37A C36A C35A 120.4(5)
C37A C36A H36A 117(3)
C35A C36A H36A 122(3)
N6A C37A C36A 123.4(5)
N6A C37A H37A 118(2)
C36A C37A H37A 119(2)
C35A C38A H38Z 107(4)
C35A C38A H38Y 113(4)
H38Z C38A H38Y 105(6)
C35A C38A H38X 110(4)
H38Z C38A H38X 118(6)
H38Y C38A H38X 103(5)
N3B Ru1B N2B 93.5(8)
N3B Ru1B N5B 93.6(9)
N2B Ru1B N5B 90.9(9)
N3B Ru1B N4B 80.7(8)
N2B Ru1B N4B 174.1(8)
N5B Ru1B N4B 89.2(11)
N3B Ru1B N6B 90.7(10)
N2B Ru1B N6B 88.6(10)
N5B Ru1B N6B 175.8(10)
N4B Ru1B N6B 91.7(11)
N3B Ru1B N1B 172.3(9)
N2B Ru1B N1B 79.0(8)
N5B Ru1B N1B 87.8(11)
N4B Ru1B N1B 106.9(9)
N6B Ru1B N1B 87.9(11)
C1B N1B C12B 116.6(19)
C1B N1B Ru1B 132.3(19)
C12B N1B Ru1B 110.9(14)
C11B N2B C10B 117.5(15)
C11B N2B Ru1B 116.1(12)
C10B N2B Ru1B 126.4(14)
C20B N3B C21B 119.9(15)
C20B N3B Ru1B 113.2(13)
C21B N3B Ru1B 125.8(14)
C26B N4B C22B 115.0(18)
C26B N4B Ru1B 133.5(19)
C22B N4B Ru1B 110.7(14)
C27B N5B C31B 117.4(19)
C27B N5B Ru1B 120.7(16)
C31B N5B Ru1B 121.9(17)
C37B N6B C33B 117(2)
C37B N6B Ru1B 122.9(19)
C33B N6B Ru1B 119.7(19)
N1B C1B C2B 121(3)
C3B C2B C1B 117(3)
C2B C3B C4B 117(3)
C12B C4B C3B 118(2)
C12B C4B C5B 119(2)
C3B C4B C5B 122(2)
C6B C5B C4B 121(2)
C5B C6B C7B 120(2)
C11B C7B C8B 115.7(19)
C11B C7B C6B 120.1(19)
C8B C7B C6B 124(2)
C9B C8B C7B 118(2)
C8B C9B C10B 125(2)
N2B C10B C9B 117.7(17)
N2B C10B C13B 121.2(17)
C9B C10B C13B 120.8(17)
N2B C11B C7B 126.2(17)
N2B C11B C12B 115.1(16)
C7B C11B C12B 118.7(17)
N1B C12B C4B 123.1(18)
N1B C12B C11B 116.9(18)
C4B C12B C11B 118.8(19)
C14B C13B C21B 115.1(18)
C14B C13B C10B 116.4(19)
C21B C13B C10B 128.5(17)
C15B C14B C13B 125(2)
C16B C15B C14B 119(2)
C15B C16B C17B 120(2)
C18B C17B C16B 120(2)
C18B C17B C21B 119.8(19)
C16B C17B C21B 120(2)
C19B C18B C17B 121(2)
C18B C19B C20B 117(2)
N3B C20B C19B 123.3(18)
N3B C20B C22B 116.7(17)
C19B C20B C22B 118.8(18)
N3B C21B C17B 118.1(16)
N3B C21B C13B 122.4(17)
C17B C21B C13B 119.4(16)
C23B C22B N4B 122.2(18)
C23B C22B C20B 122.5(19)
N4B C22B C20B 115.2(17)
C22B C23B C24B 120(2)
C23B C24B C25B 118(3)
C26B C25B C24B 117(3)
N4B C26B C25B 125(2)
N5B C27B C28B 124(2)
C27B C28B C29B 119(2)
C30B C29B C28B 118(2)
C30B C29B C32B 123(3)
C28B C29B C32B 119(3)
C31B C30B C29B 120(2)
N5B C31B C30B 122(2)
N6B C33B C34B 122(3)
C33B C34B C35B 120(3)
C36B C35B C34B 116(2)
C36B C35B C38B 122(3)
C34B C35B C38B 122(3)
C37B C36B C35B 120(3)
N6B C37B C36B 122(3)
N7 C39 C40 178.6(7)
C39 C40 H40A 109.5
C39 C40 H40B 109.5
H40A C40 H40B 109.5
C39 C40 H40C 109.5
H40A C40 H40C 109.5
H40B C40 H40C 109.5
F1A P1 F6A 99.8(4)
F1A P1 F4A 96.7(5)
F6A P1 F4A 93.6(4)
F3B P1 F4B 91.0(5)
F3B P1 F2B 93.5(4)
F4B P1 F2B 174.3(4)
F1A P1 F5A 84.3(4)
F6A P1 F5A 173.5(4)
F4A P1 F5A 80.8(4)
F3B P1 F5B 92.6(4)
F4B P1 F5B 99.0(4)
F2B P1 F5B 84.4(4)
F3B P1 F6B 90.4(4)
F4B P1 F6B 89.1(4)
F2B P1 F6B 87.2(3)
F5B P1 F6B 171.3(3)
F1A P1 F3A 170.8(4)
F6A P1 F3A 87.6(4)
F4A P1 F3A 88.2(4)
F5A P1 F3A 88.9(3)
F1A P1 F2A 90.3(4)
F6A P1 F2A 87.7(3)
F4A P1 F2A 172.5(4)
F5A P1 F2A 97.4(3)
F3A P1 F2A 84.5(3)
F3B P1 F1B 171.9(4)
F4B P1 F1B 87.7(4)
F2B P1 F1B 87.4(4)
F5B P1 F1B 95.5(3)
F6B P1 F1B 81.6(3)
F11 P2A F10A 98.5(4)
F11 P2A F12 92.2(2)
F10A P2A F12 97.7(4)
F11 P2A F9A 89.7(2)
F10A P2A F9A 90.5(4)
F12 P2A F9A 171.2(3)
F11 P2A F7A 173.5(3)
F10A P2A F7A 87.5(4)
F12 P2A F7A 89.6(2)
F9A P2A F7A 87.6(3)
F11 P2A F8A 87.2(2)
F10A P2A F8A 173.5(4)
F12 P2A F8A 85.3(2)
F9A P2A F8A 86.3(3)
F7A P2A F8A 86.7(3)
F10B P2B F8B 95.7(9)
F10B P2B F9B 100.2(8)
F8B P2B F9B 99.1(9)
F10B P2B F12 84.9(5)
F8B P2B F12 179.2(9)
F9B P2B F12 81.3(7)
F10B P2B F11 89.3(5)
F8B P2B F11 89.2(6)
F9B P2B F11 166.6(10)
F12 P2B F11 90.3(5)
F10B P2B F7B 175.6(9)
F8B P2B F7B 87.0(8)
F9B P2B F7B 82.8(8)
F12 P2B F7B 92.4(7)
F11 P2B F7B 87.2(6)

loop_
_geom_bond_atom_site_label_1
_geom_bond_atom_site_label_2
_geom_bond_distance
Ru1A N2A 2.020(3)
Ru1A N3A 2.035(4)
Ru1A N4A 2.099(5)
Ru1A N5A 2.100(3)
Ru1A N6A 2.105(3)
Ru1A N1A 2.122(5)
N1A C1A 1.326(6)
N1A C12A 1.366(5)
N2A C10A 1.353(5)
N2A C11A 1.368(5)
N3A C20A 1.343(6)
N3A C21A 1.380(5)
N4A C26A 1.335(6)
N4A C22A 1.371(7)
N5A C27A 1.347(5)
N5A C31A 1.352(5)
N6A C37A 1.342(6)
N6A C33A 1.346(5)
C1A C2A 1.409(8)
C1A H1A 0.89(4)
C2A C3A 1.371(6)
C2A H2A 0.89(4)
C3A C4A 1.401(7)
C3A H3A 0.97(4)
C4A C12A 1.405(6)
C4A C5A 1.434(6)
C5A C6A 1.339(6)
C5A H5A 0.83(5)
C6A C7A 1.444(6)
C6A H6A 0.81(4)
C7A C11A 1.401(5)
C7A C8A 1.406(6)
C8A C9A 1.366(6)
C8A H8A 0.89(5)
C9A C10A 1.408(6)
C9A H9A 0.90(5)
C10A C13A 1.489(5)
C11A C12A 1.424(6)
C13A C14A 1.393(6)
C13A C21A 1.437(6)
C14A C15A 1.394(6)
C14A H14A 0.83(6)
C15A C16A 1.350(7)
C15A H15A 0.95(5)
C16A C17A 1.411(6)
C16A H16A 0.93(5)
C17A C18A 1.401(7)
C17A C21A 1.429(5)
C18A C19A 1.353(7)
C18A H18A 0.91(6)
C19A C20A 1.411(6)
C19A H19A 0.81(6)
C20A C22A 1.472(6)
C22A C23A 1.372(9)
C23A C24A 1.371(8)
C23A H23A 0.87(6)
C24A C25A 1.371(9)
C24A H24A 0.97(6)
C25A C26A 1.378(9)
C25A H25A 0.86(5)
C26A H26A 0.95(4)
C27A C28A 1.379(7)
C27A H27A 1.00(4)
C28A C29A 1.394(9)
C28A H28A 0.93(4)
C29A C30A 1.387(9)
C29A C32A 1.493(6)
C30A C31A 1.382(7)
C30A H30A 0.94(4)
C31A H31A 0.90(4)
C32A H34Z 0.82(6)
C32A H33Y 0.81(7)
C32A H32X 0.95(11)
C33A C34A 1.381(6)
C33A H33A 0.99(4)
C34A C35A 1.389(8)
C34A H34A 0.92(4)
C35A C36A 1.387(8)
C35A C38A 1.505(6)
C36A C37A 1.376(6)
C36A H36A 0.88(4)
C37A H37A 0.93(4)
C38A H38Z 0.80(7)
C38A H38Y 0.94(7)
C38A H38X 1.00(7)
Ru1B N3B 2.022(14)
Ru1B N2B 2.024(14)
Ru1B N5B 2.086(14)
Ru1B N4B 2.090(15)
Ru1B N6B 2.118(15)
Ru1B N1B 2.129(15)
N1B C1B 1.336(19)
N1B C12B 1.364(18)
N2B C11B 1.359(17)
N2B C10B 1.374(17)
N3B C20B 1.333(18)
N3B C21B 1.382(17)
N4B C26B 1.335(18)
N4B C22B 1.380(19)
N5B C27B 1.346(19)
N5B C31B 1.354(19)
N6B C37B 1.335(19)
N6B C33B 1.344(19)
C1B C2B 1.42(2)
C2B C3B 1.37(2)
C3B C4B 1.41(2)
C4B C12B 1.403(19)
C4B C5B 1.44(2)
C5B C6B 1.34(2)
C6B C7B 1.442(19)
C7B C11B 1.403(18)
C7B C8B 1.415(19)
C8B C9B 1.358(19)
C9B C10B 1.405(18)
C10B C13B 1.478(17)
C11B C12B 1.446(18)
C13B C14B 1.402(19)
C13B C21B 1.432(17)
C14B C15B 1.40(2)
C15B C16B 1.35(2)
C16B C17B 1.417(19)
C17B C18B 1.395(19)
C17B C21B 1.425(18)
C18B C19B 1.36(2)
C19B C20B 1.416(19)
C20B C22B 1.473(18)
C22B C23B 1.359(19)
C23B C24B 1.37(2)
C24B C25B 1.37(2)
C25B C26B 1.36(2)
C27B C28B 1.38(2)
C28B C29B 1.39(2)
C29B C30B 1.39(2)
C29B C32B 1.50(2)
C30B C31B 1.38(2)
C33B C34B 1.38(2)
C34B C35B 1.39(2)
C35B C36B 1.39(2)
C35B C38B 1.50(2)
C36B C37B 1.38(2)
N7 C39 1.140(8)
C39 C40 1.448(9)
C40 H40A 0.9600
C40 H40B 0.9600
C40 H40C 0.9600
P1 F1A 1.511(8)
P1 F3B 1.530(8)
P1 F6A 1.553(7)
P1 F4A 1.563(10)
P1 F4B 1.587(9)
P1 F2B 1.588(7)
P1 F5A 1.589(6)
P1 F5B 1.621(7)
P1 F6B 1.625(5)
P1 F3A 1.649(7)
P1 F2A 1.655(6)
P1 F1B 1.676(7)
F11 P2A 1.565(4)
F11 P2B 1.637(7)
F12 P2B 1.562(9)
F12 P2A 1.582(4)
P2A F10A 1.566(6)
P2A F9A 1.612(5)
P2A F7A 1.613(5)
P2A F8A 1.629(5)
P2B F10B 1.450(12)
P2B F8B 1.532(18)
P2B F9B 1.545(16)
P2B F7B 1.681(15)
